data_8102373
loop_
_publ_author_name
'Chang-Lun Shao'
'Mei-Yan Wei'
'Xiu-Li Zhang'
'Zhen Liu'
'Chang-Yun Wang'

_publ_section_title
;
 Crystal structure of 1,3-bis(hydroxymethyl)-2-methyl-5-nitrobenzene,
 C9H11NO4
;
_journal_issue 2
_journal_name_full 'Zeitschrift f\"ur Kristallographie - New Crystal Structures'
_journal_page_first 183
_journal_volume 224
_journal_year 2009
_chemical_formula_moiety 'C9 H11 N O4'
_chemical_formula_sum 'C9 H11 N O4'
_chemical_formula_weight 197.19
_space_group_IT_number 2
_symmetry_cell_setting triclinic
_symmetry_space_group_name_Hall '-P 1'
_symmetry_space_group_name_H-M 'P -1'
_atom_sites_solution_hydrogens geom
_atom_sites_solution_primary direct
_atom_sites_solution_secondary difmap
_audit_creation_method SHELXL-97
_cell_angle_alpha 88.441(3)
_cell_angle_beta 83.235(3)
_cell_angle_gamma 70.919(3)
_cell_formula_units_Z 4
_cell_length_a 7.8446(14)
_cell_length_b 8.5168(15)
_cell_length_c 14.468(3)
_cell_measurement_reflns_used 3562
_cell_measurement_temperature 273(2)
_cell_measurement_theta_max 26.00
_cell_measurement_theta_min 1.42
_cell_volume 907.1(3)
_computing_cell_refinement 'Bruker SMART'
_computing_data_collection 'Bruker SMART'
_computing_data_reduction 'Bruker SAINT'
_computing_molecular_graphics 'Bruker SHELXTL'
_computing_publication_material 'Bruker SHELXTL'
_computing_structure_refinement 'SHELXL-97 (Sheldrick, 1997)'
_computing_structure_solution 'SHELXS-97 (Sheldrick, 1990)'
_diffrn_ambient_temperature 298(2)
_diffrn_measured_fraction_theta_full 0.987
_diffrn_measured_fraction_theta_max 0.987
_diffrn_measurement_device_type 'CCD area detector'
_diffrn_measurement_method 'phi and omega scans'
_diffrn_radiation_monochromator graphite
_diffrn_radiation_source 'fine-focus sealed tube'
_diffrn_radiation_type MoK\a
_diffrn_radiation_wavelength 0.71073
_diffrn_reflns_av_R_equivalents 0.0178
_diffrn_reflns_av_sigmaI/netI 0.0237
_diffrn_reflns_limit_h_max 9
_diffrn_reflns_limit_h_min -9
_diffrn_reflns_limit_k_max 10
_diffrn_reflns_limit_k_min -10
_diffrn_reflns_limit_l_max 17
_diffrn_reflns_limit_l_min -17
_diffrn_reflns_number 7212
_diffrn_reflns_theta_full 26.00
_diffrn_reflns_theta_max 26.00
_diffrn_reflns_theta_min 1.42
_exptl_absorpt_coefficient_mu 0.115
_exptl_absorpt_correction_T_max 0.9741
_exptl_absorpt_correction_T_min 0.9492
_exptl_absorpt_correction_type multi-scan
_exptl_absorpt_process_details '(SADABS; Bruker, 2001)'
_exptl_crystal_colour colorless
_exptl_crystal_density_diffrn 1.444
_exptl_crystal_density_method 'not measured'
_exptl_crystal_description block
_exptl_crystal_F_000 416
_exptl_crystal_size_max 0.46
_exptl_crystal_size_mid 0.42
_exptl_crystal_size_min 0.23
_refine_diff_density_max 0.232
_refine_diff_density_min -0.213
_refine_diff_density_rms 0.061
_refine_ls_extinction_coef 0.008(2)
_refine_ls_extinction_expression Fc^*^=kFc[1+0.001xFc^2^\l^3^/sin(2\q)]^-1/4^
_refine_ls_extinction_method SHELXL
_refine_ls_goodness_of_fit_ref 1.029
_refine_ls_hydrogen_treatment constr
_refine_ls_matrix_type full
_refine_ls_number_parameters 260
_refine_ls_number_reflns 3526
_refine_ls_number_restraints 0
_refine_ls_restrained_S_all 1.029
_refine_ls_R_factor_all 0.0649
_refine_ls_R_factor_gt 0.0444
_refine_ls_shift/su_max 0.001
_refine_ls_shift/su_mean 0.000
_refine_ls_structure_factor_coef Fsqd
_refine_ls_weighting_details 'calc w=1/[\s^2^(Fo^2^)+(0.0778P)^2^+0.1501P] where P=(Fo^2^+2Fc^2^)/3'
_refine_ls_weighting_scheme calc
_refine_ls_wR_factor_gt 0.1236
_refine_ls_wR_factor_ref 0.1435
_reflns_number_gt 2472
_reflns_number_total 3526
_reflns_threshold_expression >2sigma(I)
_cod_data_source_file 1267-2461.cff
_cod_data_source_block 062421m
_cod_depositor_comments
;
The following automatic conversions were performed:
'_symmetry_cell_setting' value 'Triclinic' changed to 'triclinic'
according to '/home/saulius/struct/CIF-dictionaries/cif_core.dic'
dictionary named 'cif_core.dic' version 2.4.1 from 2010-06-29.

Automatic conversion script
Id: cif_fix_enum 1555 2011-01-17 13:19:09Z saulius 
;
_cod_database_code 8102373

loop_
_symmetry_equiv_pos_as_xyz
'x, y, z'
'-x, -y, -z'

loop_
_atom_site_label
_atom_site_type_symbol
_atom_site_fract_x
_atom_site_fract_y
_atom_site_fract_z
_atom_site_U_iso_or_equiv
_atom_site_adp_type
_atom_site_occupancy
_atom_site_symmetry_multiplicity
_atom_site_calc_flag
_atom_site_refinement_flags
_atom_site_disorder_assembly
_atom_site_disorder_group
O1 O 0.44070(17) 0.32896(16) 0.46483(10) 0.0607(4) Uani 1 1 d . . .
O2 O 0.3511(2) 0.40887(19) 0.33164(9) 0.0766(5) Uani 1 1 d . . .
O3 O -0.1770(2) 0.85588(16) 0.29956(9) 0.0692(4) Uani 1 1 d . . .
H3 H -0.2298 0.9329 0.2672 0.104 Uiso 1 1 calc R . .
O4 O 0.2036(2) 0.69240(16) 0.73762(9) 0.0687(4) Uani 1 1 d . . .
H4 H 0.2366 0.5906 0.7382 0.103 Uiso 1 1 calc R . .
O5 O 0.05347(17) 0.67026(16) 1.01979(10) 0.0630(4) Uani 1 1 d . . .
O6 O 0.1121(2) 0.5705(2) 1.15388(10) 0.0911(6) Uani 1 1 d . . .
O7 O 0.6367(2) 0.10593(16) 1.19732(8) 0.0638(4) Uani 1 1 d . . .
H7 H 0.6720 0.1759 1.2193 0.096 Uiso 1 1 calc R . .
O8 O 0.3462(2) 0.36089(16) 0.74025(9) 0.0701(5) Uani 1 1 d . . .
H8 H 0.2766 0.3074 0.7385 0.105 Uiso 1 1 calc R . .
N1 N 0.33958(19) 0.42611(17) 0.41573(10) 0.0462(4) Uani 1 1 d . . .
N2 N 0.14370(19) 0.56592(18) 1.06978(11) 0.0503(4) Uani 1 1 d . . .
C1 C 0.1936(2) 0.56914(18) 0.46050(11) 0.0364(4) Uani 1 1 d . . .
C2 C 0.0668(2) 0.66826(19) 0.40706(10) 0.0373(4) Uani 1 1 d . . .
H2 H 0.0763 0.6486 0.3434 0.045 Uiso 1 1 calc R . .
C3 C -0.0754(2) 0.79809(19) 0.45027(11) 0.0382(4) Uani 1 1 d . . .
C4 C -0.0879(2) 0.82735(19) 0.54644(11) 0.0394(4) Uani 1 1 d . . .
C5 C 0.0461(2) 0.7258(2) 0.59802(11) 0.0399(4) Uani 1 1 d . . .
C6 C 0.1869(2) 0.5955(2) 0.55435(11) 0.0405(4) Uani 1 1 d . . .
H6 H 0.2757 0.5268 0.5881 0.049 Uiso 1 1 calc R . .
C7 C -0.2455(2) 0.9659(2) 0.59360(13) 0.0556(5) Uani 1 1 d . . .
H7A H -0.3297 0.9199 0.6283 0.083 Uiso 1 1 calc R . .
H7B H -0.3055 1.0399 0.5474 0.083 Uiso 1 1 calc R . .
H7C H -0.2017 1.0260 0.6351 0.083 Uiso 1 1 calc R . .
C8 C -0.2194(2) 0.9051(2) 0.39424(12) 0.0497(4) Uani 1 1 d . . .
H8A H -0.3363 0.8949 0.4179 0.060 Uiso 1 1 calc R . .
H8B H -0.2276 1.0205 0.4002 0.060 Uiso 1 1 calc R . .
C9 C 0.0351(3) 0.7536(3) 0.70200(12) 0.0597(5) Uani 1 1 d . . .
H9A H -0.0165 0.8718 0.7154 0.072 Uiso 1 1 calc R . .
H9B H -0.0467 0.7003 0.7340 0.072 Uiso 1 1 calc R . .
C10 C 0.2989(2) 0.42957(19) 1.02609(11) 0.0379(4) Uani 1 1 d . . .
C11 C 0.4155(2) 0.32466(19) 1.08240(11) 0.0395(4) Uani 1 1 d . . .
H11 H 0.3947 0.3377 1.1468 0.047 Uiso 1 1 calc R . .
C12 C 0.5646(2) 0.19930(19) 1.04092(11) 0.0390(4) Uani 1 1 d . . .
C13 C 0.5938(2) 0.18016(19) 0.94371(11) 0.0396(4) Uani 1 1 d . . .
C14 C 0.4695(2) 0.28691(19) 0.88918(10) 0.0389(4) Uani 1 1 d . . .
C15 C 0.3220(2) 0.41303(19) 0.93097(11) 0.0394(4) Uani 1 1 d . . .
H15 H 0.2400 0.4854 0.8951 0.047 Uiso 1 1 calc R . .
C16 C 0.7581(3) 0.0456(2) 0.89824(14) 0.0587(5) Uani 1 1 d . . .
H16A H 0.7204 -0.0179 0.8559 0.088 Uiso 1 1 calc R . .
H16B H 0.8183 -0.0261 0.9452 0.088 Uiso 1 1 calc R . .
H16C H 0.8400 0.0954 0.8647 0.088 Uiso 1 1 calc R . .
C17 C 0.6980(3) 0.0856(2) 1.10093(13) 0.0524(5) Uani 1 1 d . . .
H17A H 0.7197 -0.0288 1.0829 0.063 Uiso 1 1 calc R . .
H17B H 0.8126 0.1072 1.0895 0.063 Uiso 1 1 calc R . .
C18 C 0.4981(3) 0.2664(2) 0.78412(12) 0.0579(5) Uani 1 1 d . . .
H18A H 0.6020 0.2991 0.7599 0.069 Uiso 1 1 calc R . .
H18B H 0.5259 0.1500 0.7685 0.069 Uiso 1 1 calc R . .

loop_
_atom_site_aniso_label
_atom_site_aniso_U_11
_atom_site_aniso_U_22
_atom_site_aniso_U_33
_atom_site_aniso_U_23
_atom_site_aniso_U_13
_atom_site_aniso_U_12
O1 0.0448(7) 0.0512(8) 0.0725(9) 0.0039(6) -0.0084(6) 0.0031(6)
O2 0.0759(10) 0.0808(10) 0.0465(8) -0.0156(7) 0.0056(7) 0.0075(8)
O3 0.0917(11) 0.0532(8) 0.0516(8) 0.0048(6) -0.0352(7) 0.0005(7)
O4 0.0963(11) 0.0552(8) 0.0555(8) -0.0042(6) -0.0404(8) -0.0148(8)
O5 0.0471(8) 0.0500(8) 0.0796(10) -0.0007(7) -0.0096(7) 0.0018(6)
O6 0.0807(11) 0.1072(13) 0.0503(9) -0.0180(8) 0.0088(8) 0.0130(9)
O7 0.0925(10) 0.0514(8) 0.0483(8) 0.0097(6) -0.0335(7) -0.0165(7)
O8 0.1079(12) 0.0534(8) 0.0491(8) 0.0046(6) -0.0368(8) -0.0171(8)
N1 0.0398(8) 0.0440(8) 0.0491(9) -0.0023(6) 0.0003(7) -0.0078(7)
N2 0.0406(8) 0.0513(9) 0.0536(9) -0.0074(7) -0.0029(7) -0.0077(7)
C1 0.0324(8) 0.0360(8) 0.0396(8) -0.0004(6) -0.0034(6) -0.0097(7)
C2 0.0409(9) 0.0396(8) 0.0315(8) 0.0001(6) -0.0048(7) -0.0131(7)
C3 0.0380(8) 0.0362(8) 0.0413(9) 0.0028(6) -0.0100(7) -0.0116(7)
C4 0.0363(8) 0.0387(8) 0.0423(9) -0.0052(7) -0.0024(7) -0.0113(7)
C5 0.0415(9) 0.0444(9) 0.0346(8) -0.0024(7) -0.0058(7) -0.0144(7)
C6 0.0374(8) 0.0448(9) 0.0395(9) 0.0050(7) -0.0118(7) -0.0114(7)
C7 0.0487(10) 0.0491(10) 0.0593(11) -0.0110(8) -0.0008(9) -0.0036(9)
C8 0.0504(10) 0.0427(9) 0.0520(10) 0.0050(7) -0.0172(8) -0.0061(8)
C9 0.0682(13) 0.0703(13) 0.0393(10) -0.0060(9) -0.0098(9) -0.0189(10)
C10 0.0333(8) 0.0385(8) 0.0399(9) -0.0029(6) -0.0033(7) -0.0088(7)
C11 0.0440(9) 0.0412(9) 0.0340(8) -0.0004(6) -0.0073(7) -0.0139(7)
C12 0.0402(9) 0.0379(8) 0.0416(9) 0.0026(7) -0.0125(7) -0.0139(7)
C13 0.0383(8) 0.0366(8) 0.0427(9) -0.0038(7) -0.0069(7) -0.0097(7)
C14 0.0439(9) 0.0387(8) 0.0351(8) -0.0021(6) -0.0074(7) -0.0137(7)
C15 0.0397(9) 0.0380(8) 0.0400(9) 0.0041(7) -0.0139(7) -0.0092(7)
C16 0.0524(11) 0.0517(11) 0.0608(12) -0.0100(9) -0.0050(9) -0.0013(9)
C17 0.0563(11) 0.0452(10) 0.0549(11) 0.0077(8) -0.0229(9) -0.0103(8)
C18 0.0732(13) 0.0581(11) 0.0369(9) -0.0033(8) -0.0109(9) -0.0120(10)

loop_
_atom_type_symbol
_atom_type_description
_atom_type_scat_dispersion_real
_atom_type_scat_dispersion_imag
_atom_type_scat_source
C C 0.0033 0.0016 'International Tables Vol C Tables 4.2.6.8 and 6.1.1.4'
H H 0.0000 0.0000 'International Tables Vol C Tables 4.2.6.8 and 6.1.1.4'
N N 0.0061 0.0033 'International Tables Vol C Tables 4.2.6.8 and 6.1.1.4'
O O 0.0106 0.0060 'International Tables Vol C Tables 4.2.6.8 and 6.1.1.4'

loop_
_geom_angle_atom_site_label_1
_geom_angle_atom_site_label_2
_geom_angle_atom_site_label_3
_geom_angle
_geom_angle_site_symmetry_1
_geom_angle_site_symmetry_3
_geom_angle_publ_flag
C8 O3 H3 109.5 . . ?
C9 O4 H4 109.5 . . ?
C17 O7 H7 109.5 . . ?
C18 O8 H8 109.5 . . ?
O2 N1 O1 123.23(14) . . ?
O2 N1 C1 118.30(14) . . ?
O1 N1 C1 118.46(14) . . ?
O6 N2 O5 122.87(15) . . ?
O6 N2 C10 118.59(15) . . ?
O5 N2 C10 118.54(14) . . ?
C6 C1 C2 122.74(14) . . ?
C6 C1 N1 118.61(13) . . ?
C2 C1 N1 118.63(14) . . ?
C1 C2 C3 118.51(14) . . ?
C1 C2 H2 120.7 . . ?
C3 C2 H2 120.7 . . ?
C2 C3 C4 120.28(14) . . ?
C2 C3 C8 119.71(14) . . ?
C4 C3 C8 119.99(14) . . ?
C5 C4 C3 119.46(14) . . ?
C5 C4 C7 120.45(15) . . ?
C3 C4 C7 120.09(15) . . ?
C6 C5 C4 119.83(14) . . ?
C6 C5 C9 119.58(15) . . ?
C4 C5 C9 120.56(15) . . ?
C1 C6 C5 119.16(14) . . ?
C1 C6 H6 120.4 . . ?
C5 C6 H6 120.4 . . ?
C4 C7 H7A 109.5 . . ?
C4 C7 H7B 109.5 . . ?
H7A C7 H7B 109.5 . . ?
C4 C7 H7C 109.5 . . ?
H7A C7 H7C 109.5 . . ?
H7B C7 H7C 109.5 . . ?
O3 C8 C3 110.15(14) . . ?
O3 C8 H8A 109.6 . . ?
C3 C8 H8A 109.6 . . ?
O3 C8 H8B 109.6 . . ?
C3 C8 H8B 109.6 . . ?
H8A C8 H8B 108.1 . . ?
O4 C9 C5 113.93(15) . . ?
O4 C9 H9A 108.8 . . ?
C5 C9 H9A 108.8 . . ?
O4 C9 H9B 108.8 . . ?
C5 C9 H9B 108.8 . . ?
H9A C9 H9B 107.7 . . ?
C15 C10 C11 122.82(14) . . ?
C15 C10 N2 118.55(14) . . ?
C11 C10 N2 118.63(14) . . ?
C10 C11 C12 118.52(14) . . ?
C10 C11 H11 120.7 . . ?
C12 C11 H11 120.7 . . ?
C11 C12 C13 120.18(14) . . ?
C11 C12 C17 119.62(15) . . ?
C13 C12 C17 120.18(15) . . ?
C14 C13 C12 119.46(14) . . ?
C14 C13 C16 120.28(15) . . ?
C12 C13 C16 120.26(15) . . ?
C15 C14 C13 120.07(14) . . ?
C15 C14 C18 119.87(14) . . ?
C13 C14 C18 120.05(14) . . ?
C10 C15 C14 118.93(14) . . ?
C10 C15 H15 120.5 . . ?
C14 C15 H15 120.5 . . ?
C13 C16 H16A 109.5 . . ?
C13 C16 H16B 109.5 . . ?
H16A C16 H16B 109.5 . . ?
C13 C16 H16C 109.5 . . ?
H16A C16 H16C 109.5 . . ?
H16B C16 H16C 109.5 . . ?
O7 C17 C12 113.09(15) . . ?
O7 C17 H17A 109.0 . . ?
C12 C17 H17A 109.0 . . ?
O7 C17 H17B 109.0 . . ?
C12 C17 H17B 109.0 . . ?
H17A C17 H17B 107.8 . . ?
O8 C18 C14 113.40(15) . . ?
O8 C18 H18A 108.9 . . ?
C14 C18 H18A 108.9 . . ?
O8 C18 H18B 108.9 . . ?
C14 C18 H18B 108.9 . . ?
H18A C18 H18B 107.7 . . ?

loop_
_geom_bond_atom_site_label_1
_geom_bond_atom_site_label_2
_geom_bond_distance
_geom_bond_site_symmetry_2
_geom_bond_publ_flag
O1 N1 1.2206(18) . ?
O2 N1 1.2187(18) . ?
O3 C8 1.413(2) . ?
O3 H3 0.8200 . ?
O4 C9 1.407(2) . ?
O4 H4 0.8200 . ?
O5 N2 1.2199(18) . ?
O6 N2 1.2118(19) . ?
O7 C17 1.417(2) . ?
O7 H7 0.8200 . ?
O8 C18 1.412(2) . ?
O8 H8 0.8200 . ?
N1 C1 1.473(2) . ?
N2 C10 1.471(2) . ?
C1 C6 1.374(2) . ?
C1 C2 1.377(2) . ?
C2 C3 1.388(2) . ?
C2 H2 0.9300 . ?
C3 C4 1.407(2) . ?
C3 C8 1.505(2) . ?
C4 C5 1.402(2) . ?
C4 C7 1.509(2) . ?
C5 C6 1.387(2) . ?
C5 C9 1.517(2) . ?
C6 H6 0.9300 . ?
C7 H7A 0.9600 . ?
C7 H7B 0.9600 . ?
C7 H7C 0.9600 . ?
C8 H8A 0.9700 . ?
C8 H8B 0.9700 . ?
C9 H9A 0.9700 . ?
C9 H9B 0.9700 . ?
C10 C15 1.372(2) . ?
C10 C11 1.379(2) . ?
C11 C12 1.386(2) . ?
C11 H11 0.9300 . ?
C12 C13 1.403(2) . ?
C12 C17 1.514(2) . ?
C13 C14 1.401(2) . ?
C13 C16 1.511(2) . ?
C14 C15 1.384(2) . ?
C14 C18 1.517(2) . ?
C15 H15 0.9300 . ?
C16 H16A 0.9600 . ?
C16 H16B 0.9600 . ?
C16 H16C 0.9600 . ?
C17 H17A 0.9700 . ?
C17 H17B 0.9700 . ?
C18 H18A 0.9700 . ?
C18 H18B 0.9700 . ?

loop_
_geom_hbond_atom_site_label_D
_geom_hbond_atom_site_label_H
_geom_hbond_atom_site_label_A
_geom_hbond_distance_DH
_geom_hbond_distance_HA
_geom_hbond_distance_DA
_geom_hbond_angle_DHA
_geom_hbond_site_symmetry_A
O3 H3 O7 0.82 1.86 2.6762(18) 176.3 1_464
O4 H4 O8 0.82 1.86 2.676(2) 171.4 .
O7 H7 O4 0.82 1.87 2.6793(19) 169.1 2_667
O8 H8 O3 0.82 1.92 2.709(2) 160.2 2_566
